data_2023326
loop_
_publ_author_name
'Madhan, Sundarasamy'
'Nizam Mohideen, Mohamed Hanifa'
'Viswanathan, Vijayan'
'Velmurugan, Devadasan'

_publ_section_title
;
 Crystal structure and Hirshfeld surface analysis of the chalcone
 derivative
 (2E)-3-[4-(diphenylamino)phenyl]-1-[4-(prop-1-yn-2-yloxy)phenyl]prop-2-en-1-one
;
_journal_coeditor_code WM5735
_journal_issue 1
_journal_name_full 'Acta Crystallographica Section E Crystallographic Communications'
_journal_paper_doi 10.1107/S2056989024011721
_journal_volume 81
_journal_year 2025
_chemical_formula_iupac 'C30 H23 N O2'
_chemical_formula_moiety 'C30 H23 N O2'
_chemical_formula_sum 'C30 H23 N O2'
_chemical_formula_weight 429.49
_chemical_name_systematic (2<i>E</i>)-3-[4-(Diphenylamino)phenyl]-1-[4-(prop-1-yn-2-yloxy)phenyl]prop-2-en-1-one
_space_group_crystal_system triclinic
_space_group_IT_number 2
_space_group_name_Hall '-P 1'
_space_group_name_H-M_alt 'P -1'
_atom_sites_solution_hydrogens geom
_audit_creation_method SHELXL-2018/3
_cell_angle_alpha 87.546(2)
_cell_angle_beta 86.6050(10)
_cell_angle_gamma 70.914(3)
_cell_formula_units_Z 2
_cell_length_a 9.63370(10)
_cell_length_b 9.8825(2)
_cell_length_c 12.8446(3)
_cell_measurement_reflns_used 4720
_cell_measurement_temperature 293(2)
_cell_measurement_theta_max 26.480
_cell_measurement_theta_min 1.589
_cell_volume 1153.26(4)
_computing_cell_refinement
;
SAINT (Bruker, 2016)
;
_computing_data_collection
;
APEX3 (Bruker, 2016)
;
_computing_data_reduction
;
SAINT (Bruker, 2016)
;
_computing_molecular_graphics
;
ORTEP-3 for Windows (Farrugia, 2012) and Mercury (Macrae <i>et al.</i>,
2008)
;
_computing_publication_material
;
WinGX (Farrugia, 2012), publCIF (Westrip, 2010) and PLATON
(Spek, 2020)
;
_computing_structure_refinement
;
SHELXL (Sheldrick, 2015b)
;
_computing_structure_solution
;
<i>SHELXT</i> (Sheldrick, 2015a)
;
_diffrn_ambient_temperature 293(2)
_diffrn_measured_fraction_theta_full 0.999
_diffrn_measured_fraction_theta_max 0.990
_diffrn_measurement_device_type 'Bruker D8 VENTURE diffractometer with PHOTON II detector'
_diffrn_measurement_method '\w and \f scan'
_diffrn_radiation_monochromator graphite
_diffrn_radiation_source 'fine-focus sealed tube'
_diffrn_radiation_type MoK\a
_diffrn_radiation_wavelength 0.71073
_diffrn_reflns_av_R_equivalents 0.0268
_diffrn_reflns_av_unetI/netI 0.0212
_diffrn_reflns_limit_h_max 11
_diffrn_reflns_limit_h_min -12
_diffrn_reflns_limit_k_max 12
_diffrn_reflns_limit_k_min -12
_diffrn_reflns_limit_l_max 16
_diffrn_reflns_limit_l_min -15
_diffrn_reflns_number 17043
_diffrn_reflns_theta_full 25.000
_diffrn_reflns_theta_max 26.480
_diffrn_reflns_theta_min 1.589
_exptl_absorpt_coefficient_mu 0.077
_exptl_absorpt_correction_T_max 0.841
_exptl_absorpt_correction_T_min 0.786
_exptl_absorpt_correction_type multi-scan
_exptl_absorpt_process_details
;
(<i>SADABS</i>; Krause <i>et al.</i>,  2015)
;
_exptl_crystal_colour Colourless
_exptl_crystal_density_diffrn 1.237
_exptl_crystal_description Block
_exptl_crystal_F_000 452
_exptl_crystal_size_max 0.290
_exptl_crystal_size_mid 0.240
_exptl_crystal_size_min 0.200
_refine_diff_density_max 0.140
_refine_diff_density_min -0.182
_refine_ls_extinction_method none
_refine_ls_goodness_of_fit_ref 1.033
_refine_ls_hydrogen_treatment constr
_refine_ls_matrix_type full
_refine_ls_number_parameters 353
_refine_ls_number_reflns 4720
_refine_ls_number_restraints 186
_refine_ls_restrained_S_all 1.022
_refine_ls_R_factor_all 0.0573
_refine_ls_R_factor_gt 0.0416
_refine_ls_shift/su_max 0.001
_refine_ls_shift/su_mean 0.000
_refine_ls_structure_factor_coef Fsqd
_refine_ls_weighting_details 'w=1/[\s^2^(Fo^2^)+(0.0573P)^2^+0.1568P] where P=(Fo^2^+2Fc^2^)/3'
_refine_ls_weighting_scheme calc
_refine_ls_wR_factor_gt 0.1079
_refine_ls_wR_factor_ref 0.1202
_reflns_number_gt 3564
_reflns_number_total 4720
_reflns_threshold_expression 'I > 2\s(I)'
_cod_data_source_file wm5735.cif
_cod_data_source_block I
_cod_database_code 2023326
_shelx_space_group_comment
;
The symmetry employed for this shelxl refinement is uniquely defined
by the following loop, which should always be used as a source of
symmetry information in preference to the above space-group names.
They are only intended as comments.
;
_shelx_estimated_absorpt_t_min 0.978
_shelx_estimated_absorpt_t_max 0.985

loop_
_space_group_symop_operation_xyz
'x, y, z'
'-x, -y, -z'

loop_
_atom_site_type_symbol
_atom_site_label
_atom_site_fract_x
_atom_site_fract_y
_atom_site_fract_z
_atom_site_U_iso_or_equiv
_atom_site_adp_type
_atom_site_calc_flag
_atom_site_occupancy
_atom_site_disorder_assembly
_atom_site_disorder_group
C C1A 0.8450(13) 0.3165(18) 0.3291(11) 0.0477(19) Uani d 0.55(3) A 1
C C2A 0.9929(12) 0.2650(13) 0.2998(8) 0.0526(15) Uani d 0.55(3) A 1
H H2A 1.057776 0.201128 0.344055 0.063 Uiso calc 0.55(3) A 1
C C3A 1.0457(13) 0.3066(13) 0.2066(9) 0.0686(18) Uani d 0.55(3) A 1
H H3A 1.145916 0.271704 0.189096 0.082 Uiso calc 0.55(3) A 1
C C4A 0.9533(17) 0.3982(14) 0.1395(7) 0.080(2) Uani d 0.55(3) A 1
H H4A 0.990125 0.423346 0.075644 0.095 Uiso calc 0.55(3) A 1
C C5A 0.8058(17) 0.4535(13) 0.1660(7) 0.077(2) Uani d 0.55(3) A 1
H H5A 0.742187 0.517295 0.121020 0.092 Uiso calc 0.55(3) A 1
C C6A 0.7529(14) 0.4126(16) 0.2612(10) 0.063(2) Uani d 0.55(3) A 1
H H6A 0.653223 0.450652 0.279674 0.076 Uiso calc 0.55(3) A 1
C C1B 0.8233(15) 0.328(2) 0.3218(12) 0.045(2) Uani d 0.45(3) A 2
C C2B 0.9676(15) 0.2842(17) 0.2828(11) 0.058(2) Uani d 0.45(3) A 2
H H2B 1.039659 0.215152 0.318986 0.070 Uiso calc 0.45(3) A 2
C C3B 1.0043(14) 0.3432(17) 0.1894(10) 0.066(2) Uani d 0.45(3) A 2
H H3B 1.100923 0.314279 0.162368 0.079 Uiso calc 0.45(3) A 2
C C4B 0.8958(17) 0.4449(16) 0.1379(7) 0.068(2) Uani d 0.45(3) A 2
H H4B 0.918844 0.485488 0.075329 0.082 Uiso calc 0.45(3) A 2
C C5B 0.7523(15) 0.4875(14) 0.1782(9) 0.069(2) Uani d 0.45(3) A 2
H H5B 0.679939 0.556822 0.142379 0.082 Uiso calc 0.45(3) A 2
C C6B 0.7147(14) 0.4297(18) 0.2698(11) 0.0530(18) Uani d 0.45(3) A 2
H H6B 0.617789 0.458367 0.296255 0.064 Uiso calc 0.45(3) A 2
C C7 0.65146(14) 0.24068(14) 0.42815(10) 0.0489(3) Uani d 1 . .
C C8 0.61478(18) 0.16550(16) 0.35241(12) 0.0652(4) Uani d 1 . .
H H8 0.678822 0.132399 0.295076 0.078 Uiso calc 1 . .
C C9 0.4812(2) 0.13957(19) 0.36246(15) 0.0819(5) Uani d 1 . .
H H9 0.455737 0.089729 0.311064 0.098 Uiso calc 1 . .
C C10 0.3869(2) 0.1863(2) 0.44679(16) 0.0889(6) Uani d 1 . .
H H10 0.298374 0.167343 0.453336 0.107 Uiso calc 1 . .
C C11 0.42347(19) 0.2606(2) 0.52096(14) 0.0865(6) Uani d 1 . .
H H11 0.359410 0.292737 0.578450 0.104 Uiso calc 1 . .
C C12 0.55364(16) 0.28890(19) 0.51205(11) 0.0660(4) Uani d 1 . .
H H12 0.576464 0.341157 0.563074 0.079 Uiso calc 1 . .
C C13 0.87208(14) 0.24616(14) 0.51006(10) 0.0481(3) Uani d 1 . .
C C14 0.94811(16) 0.33765(16) 0.53177(11) 0.0594(4) Uani d 1 . .
H H14 0.943729 0.415330 0.487056 0.071 Uiso calc 1 . .
C C15 1.03041(15) 0.31498(15) 0.61902(11) 0.0558(3) Uani d 1 . .
H H15 1.080387 0.378125 0.632154 0.067 Uiso calc 1 . .
C C16 1.04042(13) 0.20048(13) 0.68753(9) 0.0459(3) Uani d 1 . .
C C17 0.96304(15) 0.10926(14) 0.66508(10) 0.0529(3) Uani d 1 . .
H H17 0.967085 0.031665 0.709799 0.063 Uiso calc 1 . .
C C18 0.88078(15) 0.13138(14) 0.57822(10) 0.0531(3) Uani d 1 . .
H H18 0.830398 0.068598 0.565046 0.064 Uiso calc 1 . .
C C19 1.12578(14) 0.18198(14) 0.77995(10) 0.0510(3) Uani d 1 . .
H H19 1.174152 0.248200 0.787474 0.061 Uiso calc 1 . .
C C20 1.14274(14) 0.08214(14) 0.85454(10) 0.0508(3) Uani d 1 . .
H H20 1.098158 0.012326 0.849705 0.061 Uiso calc 1 . .
C C21 1.23054(16) 0.07921(15) 0.94488(11) 0.0567(3) Uani d 1 . .
C C22 1.25937(14) -0.04205(14) 1.02197(10) 0.0504(3) Uani d 1 . .
C C23 1.34822(18) -0.04494(16) 1.10440(11) 0.0626(4) Uani d 1 . .
H H23 1.384847 0.030279 1.111044 0.075 Uiso calc 1 . .
C C24 1.38253(19) -0.15626(16) 1.17565(11) 0.0671(4) Uani d 1 . .
H H24 1.442908 -0.156542 1.229593 0.081 Uiso calc 1 . .
C C25 1.32810(16) -0.26811(14) 1.16796(10) 0.0548(3) Uani d 1 . .
C C26 1.23931(15) -0.26825(15) 1.08761(11) 0.0564(3) Uani d 1 . .
H H26 1.202191 -0.343312 1.081871 0.068 Uiso calc 1 . .
C C27 1.20619(15) -0.15555(15) 1.01576(11) 0.0552(3) Uani d 1 . .
H H27 1.146378 -0.155960 0.961620 0.066 Uiso calc 1 . .
C C28 1.31454(19) -0.49115(16) 1.24225(12) 0.0678(4) Uani d 1 . .
H H28A 1.208519 -0.454902 1.237709 0.081 Uiso calc 1 . .
H H28B 1.336179 -0.545667 1.307320 0.081 Uiso calc 1 . .
C C29 1.37787(16) -0.58578(15) 1.15584(11) 0.0583(4) Uani d 1 . .
C C30 1.4256(2) -0.66103(18) 1.08611(13) 0.0742(4) Uani d 1 . .
H H30 1.463778 -0.721228 1.030325 0.089 Uiso calc 1 . .
N N1 0.78739(12) 0.26872(13) 0.42113(8) 0.0565(3) Uani d 1 . .
O O1 1.28056(16) 0.17550(14) 0.95620(10) 0.0973(5) Uani d 1 . .
O O2 1.36880(13) -0.37308(11) 1.24355(7) 0.0704(3) Uani d 1 . .

loop_
_atom_site_aniso_label
_atom_site_aniso_U_11
_atom_site_aniso_U_22
_atom_site_aniso_U_33
_atom_site_aniso_U_12
_atom_site_aniso_U_13
_atom_site_aniso_U_23
C1A 0.056(4) 0.050(3) 0.040(3) -0.019(3) -0.018(2) 0.0096(19)
C2A 0.055(3) 0.054(3) 0.052(3) -0.022(2) -0.005(2) 0.0072(19)
C3A 0.075(4) 0.076(4) 0.063(3) -0.037(3) 0.006(3) 0.001(3)
C4A 0.101(6) 0.092(5) 0.055(3) -0.047(5) -0.001(4) 0.018(3)
C5A 0.094(6) 0.085(5) 0.054(3) -0.033(4) -0.023(4) 0.026(3)
C6A 0.053(4) 0.074(4) 0.060(3) -0.017(4) -0.015(3) 0.011(3)
C1B 0.048(4) 0.054(5) 0.037(4) -0.023(3) -0.004(3) 0.004(3)
C2B 0.055(4) 0.061(4) 0.059(4) -0.018(3) -0.009(3) 0.006(3)
C3B 0.063(5) 0.085(7) 0.054(4) -0.033(4) 0.007(4) 0.000(4)
C4B 0.084(7) 0.086(5) 0.043(2) -0.043(5) 0.000(3) 0.011(3)
C5B 0.073(5) 0.077(5) 0.059(3) -0.029(3) -0.015(3) 0.020(3)
C6B 0.046(4) 0.064(4) 0.049(3) -0.017(3) -0.012(3) 0.015(3)
C7 0.0489(7) 0.0559(7) 0.0442(7) -0.0199(6) -0.0111(5) 0.0075(6)
C8 0.0723(9) 0.0686(9) 0.0588(8) -0.0265(8) -0.0104(7) -0.0072(7)
C9 0.0963(12) 0.0799(11) 0.0877(11) -0.0487(10) -0.0349(9) 0.0012(9)
C10 0.0707(11) 0.1179(16) 0.0942(13) -0.0531(11) -0.0211(8) 0.0259(11)
C11 0.0581(10) 0.1348(17) 0.0706(11) -0.0379(11) -0.0002(8) 0.0018(11)
C12 0.0593(9) 0.0915(11) 0.0512(8) -0.0285(8) -0.0061(7) -0.0069(8)
C13 0.0456(7) 0.0576(7) 0.0423(6) -0.0187(6) -0.0078(5) 0.0064(6)
C14 0.0693(9) 0.0642(8) 0.0547(8) -0.0355(7) -0.0186(7) 0.0207(7)
C15 0.0609(8) 0.0604(8) 0.0556(8) -0.0324(7) -0.0139(6) 0.0103(6)
C16 0.0435(7) 0.0483(7) 0.0447(7) -0.0130(5) -0.0059(5) 0.0025(5)
C17 0.0608(8) 0.0481(7) 0.0515(7) -0.0196(6) -0.0139(6) 0.0104(6)
C18 0.0600(8) 0.0525(7) 0.0537(7) -0.0269(6) -0.0133(6) 0.0062(6)
C19 0.0506(7) 0.0526(7) 0.0508(7) -0.0172(6) -0.0103(6) 0.0021(6)
C20 0.0505(7) 0.0541(7) 0.0480(7) -0.0166(6) -0.0102(6) 0.0024(6)
C21 0.0609(8) 0.0593(8) 0.0529(8) -0.0220(7) -0.0142(6) 0.0026(6)
C22 0.0500(7) 0.0549(7) 0.0441(7) -0.0128(6) -0.0082(6) -0.0011(6)
C23 0.0801(10) 0.0591(8) 0.0530(8) -0.0257(7) -0.0204(7) -0.0014(7)
C24 0.0892(11) 0.0632(9) 0.0493(8) -0.0209(8) -0.0286(8) -0.0015(7)
C25 0.0655(9) 0.0506(7) 0.0397(7) -0.0065(6) -0.0063(6) -0.0026(6)
C26 0.0573(8) 0.0559(8) 0.0566(8) -0.0179(6) -0.0116(6) 0.0030(6)
C27 0.0522(8) 0.0616(8) 0.0520(7) -0.0171(6) -0.0169(6) 0.0041(6)
C28 0.0854(11) 0.0581(8) 0.0522(8) -0.0145(8) 0.0022(7) 0.0032(7)
C29 0.0617(9) 0.0562(8) 0.0561(8) -0.0176(7) -0.0079(7) 0.0037(7)
C30 0.0855(12) 0.0692(10) 0.0657(10) -0.0209(9) -0.0041(8) -0.0113(8)
N1 0.0544(7) 0.0804(8) 0.0422(6) -0.0327(6) -0.0109(5) 0.0138(6)
O1 0.1428(12) 0.0904(8) 0.0880(9) -0.0721(9) -0.0625(8) 0.0315(7)
O2 0.1030(8) 0.0547(6) 0.0473(5) -0.0146(6) -0.0214(5) 0.0021(4)

loop_
_atom_type_symbol
_atom_type_description
_atom_type_scat_dispersion_real
_atom_type_scat_dispersion_imag
_atom_type_scat_source
C C 0.0033 0.0016 'International Tables Vol C Tables 4.2.6.8 and 6.1.1.4'
H H 0.0000 0.0000 'International Tables Vol C Tables 4.2.6.8 and 6.1.1.4'
N N 0.0061 0.0033 'International Tables Vol C Tables 4.2.6.8 and 6.1.1.4'
O O 0.0106 0.0060 'International Tables Vol C Tables 4.2.6.8 and 6.1.1.4'

loop_
_geom_angle_atom_site_label_1
_geom_angle_atom_site_label_2
_geom_angle_atom_site_label_3
_geom_angle_site_symmetry_1
_geom_angle_site_symmetry_3
_geom_angle
_geom_angle_publ_flag
C2A C1A C6A . . 117.4(8) ?
C2A C1A N1 . . 122.0(9) ?
C6A C1A N1 . . 120.6(8) ?
C3A C2A C1A . . 121.1(7) ?
C3A C2A H2A . . 119.5 ?
C1A C2A H2A . . 119.5 ?
C4A C3A C2A . . 120.9(6) ?
C4A C3A H3A . . 119.6 ?
C2A C3A H3A . . 119.6 ?
C3A C4A C5A . . 120.0(6) ?
C3A C4A H4A . . 120.0 ?
C5A C4A H4A . . 120.0 ?
C4A C5A C6A . . 119.0(6) ?
C4A C5A H5A . . 120.5 ?
C6A C5A H5A . . 120.5 ?
C1A C6A C5A . . 121.7(7) ?
C1A C6A H6A . . 119.2 ?
C5A C6A H6A . . 119.2 ?
C6B C1B C2B . . 121.3(9) ?
C6B C1B N1 . . 119.6(9) ?
C2B C1B N1 . . 119.0(10) ?
C1B C2B C3B . . 119.7(8) ?
C1B C2B H2B . . 120.1 ?
C3B C2B H2B . . 120.1 ?
C4B C3B C2B . . 118.9(7) ?
C4B C3B H3B . . 120.6 ?
C2B C3B H3B . . 120.6 ?
C3B C4B C5B . . 120.4(7) ?
C3B C4B H4B . . 119.8 ?
C5B C4B H4B . . 119.8 ?
C6B C5B C4B . . 121.2(8) ?
C6B C5B H5B . . 119.4 ?
C4B C5B H5B . . 119.4 ?
C5B C6B C1B . . 118.4(9) ?
C5B C6B H6B . . 120.8 ?
C1B C6B H6B . . 120.8 ?
C8 C7 C12 . . 118.85(13) ?
C8 C7 N1 . . 121.16(13) ?
C12 C7 N1 . . 119.99(12) ?
C7 C8 C9 . . 119.40(15) ?
C7 C8 H8 . . 120.3 ?
C9 C8 H8 . . 120.3 ?
C10 C9 C8 . . 120.86(15) ?
C10 C9 H9 . . 119.6 ?
C8 C9 H9 . . 119.6 ?
C11 C10 C9 . . 119.46(16) ?
C11 C10 H10 . . 120.3 ?
C9 C10 H10 . . 120.3 ?
C10 C11 C12 . . 120.68(17) ?
C10 C11 H11 . . 119.7 ?
C12 C11 H11 . . 119.7 ?
C11 C12 C7 . . 120.73(15) ?
C11 C12 H12 . . 119.6 ?
C7 C12 H12 . . 119.6 ?
C14 C13 C18 . . 118.26(12) ?
C14 C13 N1 . . 121.10(12) ?
C18 C13 N1 . . 120.64(12) ?
C15 C14 C13 . . 120.72(13) ?
C15 C14 H14 . . 119.6 ?
C13 C14 H14 . . 119.6 ?
C14 C15 C16 . . 121.60(12) ?
C14 C15 H15 . . 119.2 ?
C16 C15 H15 . . 119.2 ?
C15 C16 C17 . . 117.20(11) ?
C15 C16 C19 . . 119.95(12) ?
C17 C16 C19 . . 122.83(12) ?
C18 C17 C16 . . 121.44(12) ?
C18 C17 H17 . . 119.3 ?
C16 C17 H17 . . 119.3 ?
C17 C18 C13 . . 120.78(12) ?
C17 C18 H18 . . 119.6 ?
C13 C18 H18 . . 119.6 ?
C20 C19 C16 . . 127.70(13) ?
C20 C19 H19 . . 116.1 ?
C16 C19 H19 . . 116.1 ?
C19 C20 C21 . . 121.40(13) ?
C19 C20 H20 . . 119.3 ?
C21 C20 H20 . . 119.3 ?
O1 C21 C20 . . 120.04(13) ?
O1 C21 C22 . . 119.93(12) ?
C20 C21 C22 . . 120.02(12) ?
C27 C22 C23 . . 117.38(13) ?
C27 C22 C21 . . 123.91(12) ?
C23 C22 C21 . . 118.70(13) ?
C24 C23 C22 . . 121.24(14) ?
C24 C23 H23 . . 119.4 ?
C22 C23 H23 . . 119.4 ?
C23 C24 C25 . . 120.35(13) ?
C23 C24 H24 . . 119.8 ?
C25 C24 H24 . . 119.8 ?
O2 C25 C24 . . 115.39(12) ?
O2 C25 C26 . . 124.74(13) ?
C24 C25 C26 . . 119.88(13) ?
C25 C26 C27 . . 119.20(13) ?
C25 C26 H26 . . 120.4 ?
C27 C26 H26 . . 120.4 ?
C26 C27 C22 . . 121.95(12) ?
C26 C27 H27 . . 119.0 ?
C22 C27 H27 . . 119.0 ?
O2 C28 C29 . . 112.91(13) ?
O2 C28 H28A . . 109.0 ?
C29 C28 H28A . . 109.0 ?
O2 C28 H28B . . 109.0 ?
C29 C28 H28B . . 109.0 ?
H28A C28 H28B . . 107.8 ?
C30 C29 C28 . . 178.59(17) ?
C29 C30 H30 . . 180.0 ?
C1A N1 C13 . . 117.1(6) ?
C1A N1 C7 . . 123.6(6) ?
C13 N1 C7 . . 119.28(10) ?
C13 N1 C1B . . 124.9(8) ?
C7 N1 C1B . . 115.7(7) ?
C25 O2 C28 . . 118.79(11) ?

loop_
_geom_bond_atom_site_label_1
_geom_bond_atom_site_label_2
_geom_bond_site_symmetry_2
_geom_bond_distance
_geom_bond_publ_flag
C1A C2A . 1.382(8) ?
C1A C6A . 1.385(9) ?
C1A N1 . 1.405(11) ?
C2A C3A . 1.372(8) ?
C2A H2A . 0.9300 ?
C3A C4A . 1.361(7) ?
C3A H3A . 0.9300 ?
C4A C5A . 1.373(7) ?
C4A H4A . 0.9300 ?
C5A C6A . 1.392(9) ?
C5A H5A . 0.9300 ?
C6A H6A . 0.9300 ?
C1B C6B . 1.372(10) ?
C1B C2B . 1.383(10) ?
C1B N1 . 1.454(13) ?
C2B C3B . 1.389(9) ?
C2B H2B . 0.9300 ?
C3B C4B . 1.371(8) ?
C3B H3B . 0.9300 ?
C4B C5B . 1.382(8) ?
C4B H4B . 0.9300 ?
C5B C6B . 1.367(10) ?
C5B H5B . 0.9300 ?
C6B H6B . 0.9300 ?
C7 C8 . 1.3775(19) ?
C7 C12 . 1.381(2) ?
C7 N1 . 1.4215(16) ?
C8 C9 . 1.390(2) ?
C8 H8 . 0.9300 ?
C9 C10 . 1.365(3) ?
C9 H9 . 0.9300 ?
C10 C11 . 1.356(3) ?
C10 H10 . 0.9300 ?
C11 C12 . 1.369(2) ?
C11 H11 . 0.9300 ?
C12 H12 . 0.9300 ?
C13 C14 . 1.3822(18) ?
C13 C18 . 1.3862(18) ?
C13 N1 . 1.4106(16) ?
C14 C15 . 1.3792(19) ?
C14 H14 . 0.9300 ?
C15 C16 . 1.3848(18) ?
C15 H15 . 0.9300 ?
C16 C17 . 1.3924(18) ?
C16 C19 . 1.4552(17) ?
C17 C18 . 1.3752(18) ?
C17 H17 . 0.9300 ?
C18 H18 . 0.9300 ?
C19 C20 . 1.3230(18) ?
C19 H19 . 0.9300 ?
C20 C21 . 1.4697(18) ?
C20 H20 . 0.9300 ?
C21 O1 . 1.2161(17) ?
C21 C22 . 1.4856(19) ?
C22 C27 . 1.3839(19) ?
C22 C23 . 1.3940(18) ?
C23 C24 . 1.367(2) ?
C23 H23 . 0.9300 ?
C24 C25 . 1.379(2) ?
C24 H24 . 0.9300 ?
C25 O2 . 1.3658(16) ?
C25 C26 . 1.3792(19) ?
C26 C27 . 1.3815(19) ?
C26 H26 . 0.9300 ?
C27 H27 . 0.9300 ?
C28 O2 . 1.4271(19) ?
C28 C29 . 1.454(2) ?
C28 H28A . 0.9700 ?
C28 H28B . 0.9700 ?
C29 C30 . 1.162(2) ?
C30 H30 . 0.9300 ?

loop_
_geom_hbond_atom_site_label_D
_geom_hbond_atom_site_label_H
_geom_hbond_atom_site_label_A
_geom_hbond_site_symmetry_A
_geom_hbond_distance_DH
_geom_hbond_distance_HA
_geom_hbond_distance_DA
_geom_hbond_angle_DHA
_geom_hbond_publ_flag
C30 H30 O1 1_545 0.93 2.55 3.054(2) 114 yes
C28 H28A <i>Cg</i>(C7--C12) 1_464 0.93 2.97 3.853(2) 153 yes
C30 H30 <i>Cg</i>(C22--C27) 2_575 0.93 2.72 3.527(2) 145 yes

loop_
_geom_torsion_atom_site_label_1
_geom_torsion_atom_site_label_2
_geom_torsion_atom_site_label_3
_geom_torsion_atom_site_label_4
_geom_torsion_site_symmetry_1
_geom_torsion_site_symmetry_2
_geom_torsion_site_symmetry_3
_geom_torsion_site_symmetry_4
_geom_torsion
_geom_torsion_publ_flag
C6A C1A C2A C3A . . . . -0.7(13) ?
N1 C1A C2A C3A . . . . 176.0(15) ?
C1A C2A C3A C4A . . . . -1.0(11) ?
C2A C3A C4A C5A . . . . 1.9(15) ?
C3A C4A C5A C6A . . . . -1.0(16) ?
C2A C1A C6A C5A . . . . 2(2) ?
N1 C1A C6A C5A . . . . -175.2(14) ?
C4A C5A C6A C1A . . . . -1(2) ?
C6B C1B C2B C3B . . . . 0.2(16) ?
N1 C1B C2B C3B . . . . -178.2(18) ?
C1B C2B C3B C4B . . . . 0.1(12) ?
C2B C3B C4B C5B . . . . -0.1(17) ?
C3B C4B C5B C6B . . . . -0.2(19) ?
C4B C5B C6B C1B . . . . 0(2) ?
C2B C1B C6B C5B . . . . -1(2) ?
N1 C1B C6B C5B . . . . 177.9(16) ?
C12 C7 C8 C9 . . . . -0.3(2) ?
N1 C7 C8 C9 . . . . 179.61(14) ?
C7 C8 C9 C10 . . . . -0.7(3) ?
C8 C9 C10 C11 . . . . 0.9(3) ?
C9 C10 C11 C12 . . . . -0.1(3) ?
C10 C11 C12 C7 . . . . -0.9(3) ?
C8 C7 C12 C11 . . . . 1.1(2) ?
N1 C7 C12 C11 . . . . -178.83(15) ?
C18 C13 C14 C15 . . . . 0.0(2) ?
N1 C13 C14 C15 . . . . 179.86(13) ?
C13 C14 C15 C16 . . . . 0.2(2) ?
C14 C15 C16 C17 . . . . -0.4(2) ?
C14 C15 C16 C19 . . . . -178.66(13) ?
C15 C16 C17 C18 . . . . 0.4(2) ?
C19 C16 C17 C18 . . . . 178.59(13) ?
C16 C17 C18 C13 . . . . -0.2(2) ?
C14 C13 C18 C17 . . . . 0.0(2) ?
N1 C13 C18 C17 . . . . -179.88(12) ?
C15 C16 C19 C20 . . . . 177.62(13) ?
C17 C16 C19 C20 . . . . -0.6(2) ?
C16 C19 C20 C21 . . . . -178.67(13) ?
C19 C20 C21 O1 . . . . 5.4(2) ?
C19 C20 C21 C22 . . . . -174.11(12) ?
O1 C21 C22 C27 . . . . 179.55(15) ?
C20 C21 C22 C27 . . . . -1.0(2) ?
O1 C21 C22 C23 . . . . -2.2(2) ?
C20 C21 C22 C23 . . . . 177.29(13) ?
C27 C22 C23 C24 . . . . 0.6(2) ?
C21 C22 C23 C24 . . . . -177.77(14) ?
C22 C23 C24 C25 . . . . -0.7(2) ?
C23 C24 C25 O2 . . . . -179.69(13) ?
C23 C24 C25 C26 . . . . 0.4(2) ?
O2 C25 C26 C27 . . . . -179.91(13) ?
C24 C25 C26 C27 . . . . 0.0(2) ?
C25 C26 C27 C22 . . . . -0.1(2) ?
C23 C22 C27 C26 . . . . -0.2(2) ?
C21 C22 C27 C26 . . . . 178.08(13) ?
C2A C1A N1 C13 . . . . 39.6(15) ?
C6A C1A N1 C13 . . . . -143.8(12) ?
C2A C1A N1 C7 . . . . -139.5(9) ?
C6A C1A N1 C7 . . . . 37.1(19) ?
C14 C13 N1 C1A . . . . 38.7(8) ?
C18 C13 N1 C1A . . . . -141.4(8) ?
C14 C13 N1 C7 . . . . -142.17(14) ?
C18 C13 N1 C7 . . . . 37.67(19) ?
C14 C13 N1 C1B . . . . 33.6(10) ?
C18 C13 N1 C1B . . . . -146.6(9) ?
C8 C7 N1 C1A . . . . 44.8(9) ?
C12 C7 N1 C1A . . . . -135.3(9) ?
C8 C7 N1 C13 . . . . -134.28(14) ?
C12 C7 N1 C13 . . . . 45.62(19) ?
C8 C7 N1 C1B . . . . 49.6(9) ?
C12 C7 N1 C1B . . . . -130.5(9) ?
C6B C1B N1 C13 . . . . -136.2(14) ?
C2B C1B N1 C13 . . . . 42.2(17) ?
C6B C1B N1 C7 . . . . 40(2) ?
C2B C1B N1 C7 . . . . -141.9(10) ?
C24 C25 O2 C28 . . . . 178.75(13) ?
C26 C25 O2 C28 . . . . -1.4(2) ?
C29 C28 O2 C25 . . . . 70.02(17) ?
